data_1552494
loop_
_publ_author_name
'Li, Jin'
'Yin, Xinchi'
'Li, Bin'
'Li, Xiaokang'
'Pan, Yuanjiang'
'Li, Jian'
'Guo, Yuan'

_publ_section_title
;
 Spiropyran in Situ Switching: A Real-Time Fluorescence Strategy for
 Tracking DNA G-Quadruplexes in Live Cells.
;
_journal_issue 8
_journal_name_full 'Analytical chemistry'
_journal_page_first 5354
_journal_page_last 5361
_journal_paper_doi 10.1021/acs.analchem.9b00436
_journal_volume 91
_journal_year 2019
_chemical_formula_moiety 'I, C25 H29 N2 O, C2 H6 O'
_chemical_formula_sum 'C27 H35 I N2 O2'
_chemical_formula_weight 546.47
_space_group_crystal_system triclinic
_space_group_IT_number 2
_space_group_name_Hall '-P 1'
_space_group_name_H-M_alt 'P -1'
_symmetry_space_group_name_Hall '-P 1'
_symmetry_space_group_name_H-M 'P -1'
_atom_sites_solution_hydrogens geom
_audit_creation_date 2017-04-25
_audit_creation_method
;
Olex2 1.2-beta
(compiled 2017.03.28 svn.r3405 for OlexSys, GUI svn.r5335)
;
_cell_angle_alpha 87.117(3)
_cell_angle_beta 72.856(3)
_cell_angle_gamma 73.370(3)
_cell_formula_units_Z 2
_cell_length_a 10.2938(17)
_cell_length_b 11.2225(18)
_cell_length_c 12.0368(19)
_cell_measurement_reflns_used 2376
_cell_measurement_temperature 296(2)
_cell_measurement_theta_max 22.477
_cell_measurement_theta_min 2.358
_cell_volume 1272.3(4)
_computing_cell_refinement 'SAINT v7.68A (Bruker, 2009)'
_computing_data_reduction 'SAINT v7.68A (Bruker, 2009)'
_computing_molecular_graphics 'Olex2 (Dolomanov et al., 2009)'
_computing_publication_material 'Olex2 (Dolomanov et al., 2009)'
_computing_structure_refinement 'ShelXL (Sheldrick, 2015)'
_computing_structure_solution 'SHELXS-97 (Sheldrick, 2008)'
_diffrn_ambient_temperature 296.15
_diffrn_measured_fraction_theta_full 0.985
_diffrn_measured_fraction_theta_max 0.929
_diffrn_measurement_device_type 'Bruker P4'
_diffrn_radiation_type MoK\a
_diffrn_radiation_wavelength 0.71073
_diffrn_reflns_av_R_equivalents 0.0188
_diffrn_reflns_av_unetI/netI 0.0444
_diffrn_reflns_Laue_measured_fraction_full 0.985
_diffrn_reflns_Laue_measured_fraction_max 0.929
_diffrn_reflns_limit_h_max 13
_diffrn_reflns_limit_h_min -13
_diffrn_reflns_limit_k_max 12
_diffrn_reflns_limit_k_min -14
_diffrn_reflns_limit_l_max 15
_diffrn_reflns_limit_l_min -13
_diffrn_reflns_number 7262
_diffrn_reflns_point_group_measured_fraction_full 0.985
_diffrn_reflns_point_group_measured_fraction_max 0.929
_diffrn_reflns_theta_full 25.242
_diffrn_reflns_theta_max 27.161
_diffrn_reflns_theta_min 1.895
_exptl_absorpt_coefficient_mu 1.284
_exptl_absorpt_correction_T_max 0.7455
_exptl_absorpt_correction_T_min 0.6574
_exptl_absorpt_correction_type multi-scan
_exptl_absorpt_process_details
'SADABS-2008/1 (Bruker,2008) was used for absorption correction. wR2(int) was 0.0493 before and 0.0320 after correction. The Ratio of minimum to maximum transmission is 0.8818. The \l/2 correction factor is 0.0015.'
_exptl_crystal_colour colourless
_exptl_crystal_colour_primary colourless
_exptl_crystal_density_diffrn 1.426
_exptl_crystal_density_method 'not measured'
_exptl_crystal_description block
_exptl_crystal_F_000 560
_exptl_crystal_size_max 0.356
_exptl_crystal_size_mid 0.284
_exptl_crystal_size_min 0.162
_refine_diff_density_max 0.579
_refine_diff_density_min -0.476
_refine_diff_density_rms 0.070
_refine_ls_extinction_method none
_refine_ls_goodness_of_fit_ref 1.019
_refine_ls_hydrogen_treatment constr
_refine_ls_matrix_type full
_refine_ls_number_parameters 295
_refine_ls_number_reflns 5257
_refine_ls_number_restraints 0
_refine_ls_restrained_S_all 1.019
_refine_ls_R_factor_all 0.0636
_refine_ls_R_factor_gt 0.0441
_refine_ls_shift/su_max 0.000
_refine_ls_shift/su_mean 0.000
_refine_ls_structure_factor_coef Fsqd
_refine_ls_weighting_details 'w=1/[\s^2^(Fo^2^)+(0.0716P)^2^] where P=(Fo^2^+2Fc^2^)/3'
_refine_ls_weighting_scheme calc
_refine_ls_wR_factor_gt 0.1186
_refine_ls_wR_factor_ref 0.1318
_reflns_Friedel_coverage 0.000
_reflns_number_gt 3800
_reflns_number_total 5257
_reflns_threshold_expression 'I > 2\s(I)'
_cod_data_source_file ac9b00436_si_003.cif
_cod_data_source_block QIN-OPH+
_cod_database_code 1552494
_shelx_shelxl_version_number 2014/7
_shelx_space_group_comment
;
The symmetry employed for this shelxl refinement is uniquely defined
by the following loop, which should always be used as a source of
symmetry information in preference to the above space-group names.
They are only intended as comments.
;
_shelx_estimated_absorpt_t_max 0.819
_shelx_estimated_absorpt_t_min 0.658
_olex2_refinement_description
;
1. Fixed Uiso
 At 1.2 times of:
  All C(H) groups, All C(H,H) groups
 At 1.5 times of:
  All C(H,H,H) groups, All O(H) groups
2.a Secondary CH2 refined with riding coordinates:
 C1(H1A,H1B), C2(H2A,H2B), C3(H3A,H3B), C4(H4A,H4B), C5(H5A,H5B), C6(H6A,H6B),
 C27(H27A,H27B)
2.b Aromatic/amide H refined with riding coordinates:
 C12(H12), C13(H13), C14(H14), C18(H18), C19(H19), C20(H20), C21(H21)
2.c Idealised Me refined as rotating group:
 C23(H23A,H23B,H23C), C24(H24A,H24B,H24C), C25(H25A,H25B,H25C), C26(H26A,H26B,
 H26C)
2.d Idealised tetrahedral OH refined as rotating group:
 O1(H1), O2(H2)
;
_olex2_submission_special_instructions 'No special instructions were received'

loop_
_space_group_symop_operation_xyz
'x, y, z'
'-x, -y, -z'

loop_
_atom_site_label
_atom_site_type_symbol
_atom_site_fract_x
_atom_site_fract_y
_atom_site_fract_z
_atom_site_U_iso_or_equiv
_atom_site_adp_type
_atom_site_occupancy
_atom_site_site_symmetry_order
_atom_site_calc_flag
_atom_site_refinement_flags_posn
I1 I 0.32524(3) 0.15570(3) 0.26474(3) 0.07344(16) Uani 1 1 d .
N1 N 0.2493(4) 0.7092(3) 0.5779(3) 0.0619(9) Uani 1 1 d .
N2 N 0.6888(3) 0.2610(3) -0.0862(2) 0.0423(6) Uani 1 1 d .
O1 O 0.6577(3) 0.6757(2) 0.2500(2) 0.0539(6) Uani 1 1 d .
H1 H 0.6424 0.7502 0.2630 0.081 Uiso 1 1 calc GR
O2 O 0.3660(4) 0.0857(3) 0.7890(3) 0.0817(9) Uani 1 1 d .
H2 H 0.4417 0.0308 0.7717 0.123 Uiso 1 1 calc GR
C1 C 0.4781(5) 0.8065(4) 0.4674(4) 0.0702(12) Uani 1 1 d .
H1A H 0.5511 0.7772 0.5062 0.084 Uiso 1 1 calc R
H1B H 0.5117 0.8577 0.4044 0.084 Uiso 1 1 calc R
C2 C 0.3491(7) 0.8832(5) 0.5505(5) 0.0985(18) Uani 1 1 d .
H2A H 0.3749 0.9404 0.5921 0.118 Uiso 1 1 calc R
H2B H 0.2872 0.9324 0.5077 0.118 Uiso 1 1 calc R
C3 C 0.2718(6) 0.8120(5) 0.6342(4) 0.0856(15) Uani 1 1 d .
H3A H 0.1806 0.8667 0.6771 0.103 Uiso 1 1 calc R
H3B H 0.3241 0.7784 0.6893 0.103 Uiso 1 1 calc R
C4 C 0.1304(5) 0.6636(6) 0.6464(4) 0.0917(17) Uani 1 1 d .
H4A H 0.1561 0.6188 0.7114 0.110 Uiso 1 1 calc R
H4B H 0.0491 0.7345 0.6779 0.110 Uiso 1 1 calc R
C5 C 0.0896(6) 0.5821(6) 0.5808(5) 0.0926(17) Uani 1 1 d .
H5A H 0.0289 0.5402 0.6356 0.111 Uiso 1 1 calc R
H5B H 0.0337 0.6333 0.5343 0.111 Uiso 1 1 calc R
C6 C 0.2040(5) 0.4897(5) 0.5052(4) 0.0770(14) Uani 1 1 d .
H6A H 0.1680 0.4543 0.4527 0.092 Uiso 1 1 calc R
H6B H 0.2424 0.4232 0.5514 0.092 Uiso 1 1 calc R
C7 C 0.3215(4) 0.5431(4) 0.4346(3) 0.0493(9) Uani 1 1 d .
C8 C 0.3396(4) 0.6510(4) 0.4786(3) 0.0472(8) Uani 1 1 d .
C9 C 0.4560(4) 0.6958(3) 0.4172(3) 0.0447(8) Uani 1 1 d .
C10 C 0.5439(4) 0.6379(3) 0.3135(3) 0.0408(7) Uani 1 1 d .
C11 C 0.5247(3) 0.5328(3) 0.2658(3) 0.0392(7) Uani 1 1 d .
C12 C 0.4103(4) 0.4882(3) 0.3322(3) 0.0451(8) Uani 1 1 d .
H12 H 0.3960 0.4187 0.3042 0.054 Uiso 1 1 calc R
C13 C 0.6144(4) 0.4812(3) 0.1565(3) 0.0404(7) Uani 1 1 d .
H13 H 0.6903 0.5138 0.1243 0.049 Uiso 1 1 calc R
C14 C 0.6050(4) 0.3883(3) 0.0904(3) 0.0431(8) Uani 1 1 d .
H14 H 0.5304 0.3534 0.1194 0.052 Uiso 1 1 calc R
C15 C 0.7020(3) 0.3445(3) -0.0177(3) 0.0377(7) Uani 1 1 d .
C16 C 0.8409(3) 0.3785(3) -0.0762(3) 0.0387(7) Uani 1 1 d .
C17 C 0.9006(4) 0.2933(3) -0.1848(3) 0.0430(8) Uani 1 1 d .
C18 C 1.0261(4) 0.2760(4) -0.2731(3) 0.0531(9) Uani 1 1 d .
H18 H 1.0904 0.3194 -0.2718 0.064 Uiso 1 1 calc R
C19 C 1.0537(5) 0.1926(4) -0.3633(4) 0.0676(12) Uani 1 1 d .
H19 H 1.1372 0.1797 -0.4241 0.081 Uiso 1 1 calc R
C20 C 0.9587(6) 0.1286(4) -0.3639(4) 0.0744(13) Uani 1 1 d .
H20 H 0.9798 0.0730 -0.4257 0.089 Uiso 1 1 calc R
C21 C 0.8330(5) 0.1435(4) -0.2764(4) 0.0619(11) Uani 1 1 d .
H21 H 0.7699 0.0987 -0.2772 0.074 Uiso 1 1 calc R
C22 C 0.8060(4) 0.2287(3) -0.1873(3) 0.0433(8) Uani 1 1 d .
C23 C 0.5688(4) 0.2094(4) -0.0638(4) 0.0541(9) Uani 1 1 d .
H23A H 0.5459 0.1829 0.0149 0.081 Uiso 1 1 calc GR
H23B H 0.5932 0.1395 -0.1164 0.081 Uiso 1 1 calc GR
H23C H 0.4884 0.2719 -0.0753 0.081 Uiso 1 1 calc GR
C24 C 0.9425(4) 0.3461(4) -0.0009(3) 0.0534(9) Uani 1 1 d .
H24A H 0.9516 0.2623 0.0241 0.080 Uiso 1 1 calc GR
H24B H 0.9056 0.4023 0.0659 0.080 Uiso 1 1 calc GR
H24C H 1.0338 0.3535 -0.0456 0.080 Uiso 1 1 calc GR
C25 C 0.8128(4) 0.5145(3) -0.1120(3) 0.0518(9) Uani 1 1 d .
H25A H 0.9002 0.5289 -0.1578 0.078 Uiso 1 1 calc GR
H25B H 0.7738 0.5685 -0.0436 0.078 Uiso 1 1 calc GR
H25C H 0.7469 0.5313 -0.1570 0.078 Uiso 1 1 calc GR
C26 C 0.1956(6) 0.0050(6) 0.9236(6) 0.106(2) Uani 1 1 d .
H26A H 0.1259 0.0431 0.8846 0.159 Uiso 1 1 calc GR
H26B H 0.1494 -0.0005 1.0047 0.159 Uiso 1 1 calc GR
H26C H 0.2472 -0.0770 0.8902 0.159 Uiso 1 1 calc GR
C27 C 0.2934(6) 0.0798(5) 0.9102(5) 0.0859(15) Uani 1 1 d .
H27A H 0.2415 0.1632 0.9427 0.103 Uiso 1 1 calc R
H27B H 0.3618 0.0433 0.9520 0.103 Uiso 1 1 calc R

loop_
_atom_site_aniso_label
_atom_site_aniso_U_11
_atom_site_aniso_U_22
_atom_site_aniso_U_33
_atom_site_aniso_U_23
_atom_site_aniso_U_13
_atom_site_aniso_U_12
I1 0.0739(2) 0.0539(2) 0.0824(3) -0.00209(15) -0.00703(16) -0.01828(15)
N1 0.057(2) 0.070(2) 0.0473(19) -0.0114(16) -0.0049(16) -0.0090(17)
N2 0.0475(16) 0.0413(16) 0.0426(15) -0.0017(12) -0.0129(13) -0.0195(13)
O1 0.0550(15) 0.0502(15) 0.0560(15) -0.0047(12) -0.0057(12) -0.0238(13)
O2 0.078(2) 0.060(2) 0.088(2) 0.0125(17) -0.0051(18) -0.0113(16)
C1 0.091(3) 0.055(2) 0.061(3) -0.016(2) -0.011(2) -0.024(2)
C2 0.110(4) 0.084(4) 0.094(4) -0.040(3) -0.011(3) -0.028(3)
C3 0.096(4) 0.083(4) 0.063(3) -0.020(3) -0.001(3) -0.021(3)
C4 0.061(3) 0.144(5) 0.054(3) -0.009(3) 0.009(2) -0.030(3)
C5 0.074(3) 0.100(4) 0.086(4) 0.000(3) 0.012(3) -0.033(3)
C6 0.064(3) 0.111(4) 0.057(3) -0.002(3) 0.004(2) -0.050(3)
C7 0.0427(19) 0.062(2) 0.0416(19) -0.0003(17) -0.0056(16) -0.0188(17)
C8 0.0433(19) 0.056(2) 0.0370(18) -0.0007(16) -0.0095(15) -0.0087(16)
C9 0.0486(19) 0.0447(19) 0.0407(19) -0.0012(15) -0.0123(16) -0.0135(16)
C10 0.0410(18) 0.0416(18) 0.0411(18) 0.0041(14) -0.0127(15) -0.0133(15)
C11 0.0408(17) 0.0372(17) 0.0378(17) -0.0006(14) -0.0092(14) -0.0104(14)
C12 0.0456(19) 0.048(2) 0.0449(19) -0.0006(16) -0.0135(16) -0.0170(16)
C13 0.0394(17) 0.0403(18) 0.0403(18) 0.0018(14) -0.0091(14) -0.0121(14)
C14 0.0416(18) 0.0427(19) 0.0429(19) 0.0010(15) -0.0070(15) -0.0141(15)
C15 0.0410(17) 0.0334(16) 0.0397(17) 0.0022(13) -0.0130(14) -0.0109(14)
C16 0.0389(17) 0.0397(17) 0.0387(17) -0.0016(14) -0.0097(14) -0.0142(14)
C17 0.0479(19) 0.0373(17) 0.0429(19) -0.0004(14) -0.0146(15) -0.0090(15)
C18 0.047(2) 0.052(2) 0.051(2) -0.0022(17) -0.0060(17) -0.0084(17)
C19 0.065(3) 0.068(3) 0.051(2) -0.011(2) -0.002(2) -0.004(2)
C20 0.097(4) 0.062(3) 0.051(2) -0.026(2) -0.012(2) -0.007(3)
C21 0.077(3) 0.055(2) 0.058(2) -0.0130(19) -0.022(2) -0.021(2)
C22 0.051(2) 0.0403(18) 0.0400(18) -0.0028(14) -0.0134(15) -0.0139(16)
C23 0.058(2) 0.053(2) 0.063(2) 0.0032(18) -0.0201(19) -0.0310(19)
C24 0.046(2) 0.063(2) 0.054(2) -0.0051(18) -0.0173(17) -0.0150(18)
C25 0.058(2) 0.043(2) 0.053(2) 0.0016(16) -0.0104(18) -0.0182(17)
C26 0.083(4) 0.088(4) 0.148(6) 0.029(4) -0.042(4) -0.024(3)
C27 0.083(3) 0.060(3) 0.104(4) 0.008(3) -0.015(3) -0.017(3)

loop_
_atom_type_symbol
_atom_type_description
_atom_type_scat_dispersion_real
_atom_type_scat_dispersion_imag
_atom_type_scat_source
C C 0.0033 0.0016 'International Tables Vol C Tables 4.2.6.8 and 6.1.1.4'
H H 0.0000 0.0000 'International Tables Vol C Tables 4.2.6.8 and 6.1.1.4'
I I -0.4742 1.8119 'International Tables Vol C Tables 4.2.6.8 and 6.1.1.4'
N N 0.0061 0.0033 'International Tables Vol C Tables 4.2.6.8 and 6.1.1.4'
O O 0.0106 0.0060 'International Tables Vol C Tables 4.2.6.8 and 6.1.1.4'

loop_
_geom_angle_atom_site_label_1
_geom_angle_atom_site_label_2
_geom_angle_atom_site_label_3
_geom_angle
C4 N1 C3 114.9(4)
C8 N1 C3 122.9(4)
C8 N1 C4 121.7(4)
C15 N2 C22 111.6(3)
C15 N2 C23 125.8(3)
C22 N2 C23 122.6(3)
C10 O1 H1 109.5
C27 O2 H2 109.5
H1A C1 H1B 107.7
C2 C1 H1A 108.9
C2 C1 H1B 108.9
C2 C1 C9 113.3(4)
C9 C1 H1A 108.9
C9 C1 H1B 108.9
C1 C2 H2A 108.8
C1 C2 H2B 108.8
H2A C2 H2B 107.7
C3 C2 C1 113.8(5)
C3 C2 H2A 108.8
C3 C2 H2B 108.8
N1 C3 H3A 109.2
N1 C3 H3B 109.2
C2 C3 N1 112.0(4)
C2 C3 H3A 109.2
C2 C3 H3B 109.2
H3A C3 H3B 107.9
N1 C4 H4A 108.7
N1 C4 H4B 108.7
H4A C4 H4B 107.6
C5 C4 N1 114.2(4)
C5 C4 H4A 108.7
C5 C4 H4B 108.7
C4 C5 H5A 108.3
C4 C5 H5B 108.3
H5A C5 H5B 107.4
C6 C5 C4 115.8(5)
C6 C5 H5A 108.3
C6 C5 H5B 108.3
C5 C6 H6A 109.2
C5 C6 H6B 109.2
C5 C6 C7 112.1(4)
H6A C6 H6B 107.9
C7 C6 H6A 109.2
C7 C6 H6B 109.2
C8 C7 C6 119.3(3)
C12 C7 C6 120.8(4)
C12 C7 C8 119.9(3)
N1 C8 C7 120.7(3)
N1 C8 C9 119.9(3)
C9 C8 C7 119.5(3)
C8 C9 C1 119.1(3)
C10 C9 C1 122.0(3)
C10 C9 C8 118.9(3)
O1 C10 C9 122.1(3)
O1 C10 C11 115.4(3)
C9 C10 C11 122.5(3)
C12 C11 C10 116.7(3)
C13 C11 C10 119.7(3)
C13 C11 C12 123.5(3)
C7 C12 C11 122.4(3)
C7 C12 H12 118.8
C11 C12 H12 118.8
C11 C13 H13 115.7
C14 C13 C11 128.6(3)
C14 C13 H13 115.7
C13 C14 H14 118.4
C13 C14 C15 123.1(3)
C15 C14 H14 118.4
N2 C15 C14 123.8(3)
N2 C15 C16 109.0(3)
C14 C15 C16 127.2(3)
C17 C16 C15 100.8(3)
C17 C16 C24 110.1(3)
C17 C16 C25 109.3(3)
C24 C16 C15 111.8(3)
C24 C16 C25 112.3(3)
C25 C16 C15 111.9(3)
C18 C17 C16 130.1(3)
C22 C17 C16 109.2(3)
C22 C17 C18 120.6(3)
C17 C18 H18 120.9
C17 C18 C19 118.1(4)
C19 C18 H18 120.9
C18 C19 H19 119.8
C20 C19 C18 120.5(4)
C20 C19 H19 119.8
C19 C20 H20 118.7
C19 C20 C21 122.6(4)
C21 C20 H20 118.7
C20 C21 H21 121.9
C20 C21 C22 116.3(4)
C22 C21 H21 121.9
C17 C22 N2 109.3(3)
C17 C22 C21 121.9(4)
C21 C22 N2 128.8(4)
N2 C23 H23A 109.5
N2 C23 H23B 109.5
N2 C23 H23C 109.5
H23A C23 H23B 109.5
H23A C23 H23C 109.5
H23B C23 H23C 109.5
C16 C24 H24A 109.5
C16 C24 H24B 109.5
C16 C24 H24C 109.5
H24A C24 H24B 109.5
H24A C24 H24C 109.5
H24B C24 H24C 109.5
C16 C25 H25A 109.5
C16 C25 H25B 109.5
C16 C25 H25C 109.5
H25A C25 H25B 109.5
H25A C25 H25C 109.5
H25B C25 H25C 109.5
H26A C26 H26B 109.5
H26A C26 H26C 109.5
H26B C26 H26C 109.5
C27 C26 H26A 109.5
C27 C26 H26B 109.5
C27 C26 H26C 109.5
O2 C27 C26 109.9(5)
O2 C27 H27A 109.7
O2 C27 H27B 109.7
C26 C27 H27A 109.7
C26 C27 H27B 109.7
H27A C27 H27B 108.2

loop_
_geom_bond_atom_site_label_1
_geom_bond_atom_site_label_2
_geom_bond_distance
N1 C3 1.472(6)
N1 C4 1.470(6)
N1 C8 1.340(5)
N2 C15 1.339(4)
N2 C22 1.413(4)
N2 C23 1.460(4)
O1 H1 0.8200
O1 C10 1.364(4)
O2 H2 0.8200
O2 C27 1.437(6)
C1 H1A 0.9700
C1 H1B 0.9700
C1 C2 1.468(7)
C1 C9 1.509(5)
C2 H2A 0.9700
C2 H2B 0.9700
C2 C3 1.448(7)
C3 H3A 0.9700
C3 H3B 0.9700
C4 H4A 0.9700
C4 H4B 0.9700
C4 C5 1.458(8)
C5 H5A 0.9700
C5 H5B 0.9700
C5 C6 1.433(7)
C6 H6A 0.9700
C6 H6B 0.9700
C6 C7 1.517(5)
C7 C8 1.427(5)
C7 C12 1.350(5)
C8 C9 1.421(5)
C9 C10 1.371(5)
C10 C11 1.424(5)
C11 C12 1.421(5)
C11 C13 1.404(5)
C12 H12 0.9300
C13 H13 0.9300
C13 C14 1.385(5)
C14 H14 0.9300
C14 C15 1.396(5)
C15 C16 1.542(4)
C16 C17 1.522(5)
C16 C24 1.534(5)
C16 C25 1.535(5)
C17 C18 1.380(5)
C17 C22 1.378(5)
C18 H18 0.9300
C18 C19 1.381(6)
C19 H19 0.9300
C19 C20 1.370(7)
C20 H20 0.9300
C20 C21 1.379(7)
C21 H21 0.9300
C21 C22 1.385(5)
C23 H23A 0.9600
C23 H23B 0.9600
C23 H23C 0.9600
C24 H24A 0.9600
C24 H24B 0.9600
C24 H24C 0.9600
C25 H25A 0.9600
C25 H25B 0.9600
C25 H25C 0.9600
C26 H26A 0.9600
C26 H26B 0.9600
C26 H26C 0.9600
C26 C27 1.456(7)
C27 H27A 0.9700
C27 H27B 0.9700

loop_
_geom_torsion_atom_site_label_1
_geom_torsion_atom_site_label_2
_geom_torsion_atom_site_label_3
_geom_torsion_atom_site_label_4
_geom_torsion
N1 C4 C5 C6 43.7(8)
N1 C8 C9 C1 1.9(6)
N1 C8 C9 C10 -177.5(3)
N2 C15 C16 C17 -2.4(3)
N2 C15 C16 C24 -119.4(3)
N2 C15 C16 C25 113.7(3)
O1 C10 C11 C12 177.6(3)
O1 C10 C11 C13 -4.3(5)
C1 C2 C3 N1 -49.1(7)
C1 C9 C10 O1 0.8(6)
C1 C9 C10 C11 179.4(4)
C2 C1 C9 C8 -21.6(6)
C2 C1 C9 C10 157.7(5)
C3 N1 C4 C5 167.2(5)
C3 N1 C8 C7 172.9(4)
C3 N1 C8 C9 -6.2(6)
C4 N1 C3 C2 -157.9(5)
C4 N1 C8 C7 1.2(6)
C4 N1 C8 C9 -177.8(4)
C4 C5 C6 C7 -45.4(7)
C5 C6 C7 C8 25.7(6)
C5 C6 C7 C12 -155.7(5)
C6 C7 C8 N1 -3.8(6)
C6 C7 C8 C9 175.2(4)
C6 C7 C12 C11 -177.6(4)
C7 C8 C9 C1 -177.2(4)
C7 C8 C9 C10 3.5(5)
C8 N1 C3 C2 29.9(7)
C8 N1 C4 C5 -20.5(7)
C8 C7 C12 C11 1.0(6)
C8 C9 C10 O1 -179.8(3)
C8 C9 C10 C11 -1.2(5)
C9 C1 C2 C3 45.7(7)
C9 C10 C11 C12 -1.1(5)
C9 C10 C11 C13 177.0(3)
C10 C11 C12 C7 1.2(5)
C10 C11 C13 C14 -172.9(3)
C11 C13 C14 C15 -179.8(3)
C12 C7 C8 N1 177.5(4)
C12 C7 C8 C9 -3.4(5)
C12 C11 C13 C14 5.1(6)
C13 C11 C12 C7 -176.8(4)
C13 C14 C15 N2 -175.2(3)
C13 C14 C15 C16 6.9(5)
C14 C15 C16 C17 175.8(3)
C14 C15 C16 C24 58.8(4)
C14 C15 C16 C25 -68.2(4)
C15 N2 C22 C17 0.2(4)
C15 N2 C22 C21 177.8(4)
C15 C16 C17 C18 -178.0(4)
C15 C16 C17 C22 2.6(3)
C16 C17 C18 C19 -179.3(4)
C16 C17 C22 N2 -1.9(4)
C16 C17 C22 C21 -179.7(3)
C17 C18 C19 C20 -0.4(6)
C18 C17 C22 N2 178.6(3)
C18 C17 C22 C21 0.8(6)
C18 C19 C20 C21 0.0(8)
C19 C20 C21 C22 0.9(7)
C20 C21 C22 N2 -178.6(4)
C20 C21 C22 C17 -1.3(6)
C22 N2 C15 C14 -176.8(3)
C22 N2 C15 C16 1.5(4)
C22 C17 C18 C19 0.1(6)
C23 N2 C15 C14 4.4(5)
C23 N2 C15 C16 -177.3(3)
C23 N2 C22 C17 179.1(3)
C23 N2 C22 C21 -3.3(6)
C24 C16 C17 C18 -59.8(5)
C24 C16 C17 C22 120.8(3)
C25 C16 C17 C18 64.0(5)
C25 C16 C17 C22 -115.4(3)
